data_4021540
loop_
_publ_author_name
'Rafael Pedrosa'
'Sonia Sayalero'
'Martina Vicente'
'Alicia Maestro'

_publ_section_title
;
 An Efficient Synthesis of Enantiomerically Enriched Trifluoromethylated
 1,2-Diols and 1,2-Amino Alcohols with Quaternary Stereocenters
 by Diastereoselective Addition of TMSCF~3~ to Chiral
 2-Acyl-1,3-perhydrobenzoxazines
;
_journal_name_full 'Journal of Organic Chemistry'
_journal_page_first 2177
_journal_page_last 2180
_journal_paper_doi 10.1021/jo052458v
_journal_volume 71
_journal_year 2006
_chemical_absolute_configuration rm
_chemical_formula_sum 'C23 H34 F3 N O2'
_chemical_formula_weight 413.51
_chemical_name_systematic
;
(2S,2'S,4a'S,7'R,8a'R)-2-(3-Benzyl-4',4',7'-
trimethyl-octahydro-2H-benzo[e][1,3] oxazin-2'-yl)-1,1,1-trifluoro-3-
methylbutan-2-ol
;
_space_group_IT_number 19
_symmetry_cell_setting orthorhombic
_symmetry_space_group_name_Hall 'P 2ac 2ab'
_symmetry_space_group_name_H-M 'P 21 21 21'
_atom_sites_solution_hydrogens geom
_atom_sites_solution_primary direct
_atom_sites_solution_secondary difmap
_audit_creation_method SHELXL-97
_cell_angle_alpha 90.00
_cell_angle_beta 90.00
_cell_angle_gamma 90.00
_cell_formula_units_Z 4
_cell_length_a 10.061(3)
_cell_length_b 12.495(3)
_cell_length_c 18.164(5)
_cell_measurement_temperature 298(2)
_cell_volume 2283.4(10)
_computing_cell_refinement 'Bruker SMART'
_computing_data_collection 'Bruker SMART'
_computing_data_reduction 'Bruker SHELXTL'
_computing_molecular_graphics 'Bruker SHELXTL'
_computing_publication_material 'Bruker SHELXTL'
_computing_structure_refinement 'SHELXL-97 (Sheldrick, 1997)'
_computing_structure_solution 'SHELXS-97 (Sheldrick, 1990)'
_diffrn_ambient_temperature 298(2)
_diffrn_measured_fraction_theta_full 0.999
_diffrn_measured_fraction_theta_max 0.999
_diffrn_measurement_device_type 'CCD area detector'
_diffrn_measurement_method 'phi and omega scans'
_diffrn_radiation_monochromator graphite
_diffrn_radiation_source 'fine-focus sealed tube'
_diffrn_radiation_type MoK\a
_diffrn_radiation_wavelength 0.71073
_diffrn_reflns_av_R_equivalents 0.0000
_diffrn_reflns_av_sigmaI/netI 0.0126
_diffrn_reflns_limit_h_max 11
_diffrn_reflns_limit_h_min -11
_diffrn_reflns_limit_k_max 13
_diffrn_reflns_limit_k_min 0
_diffrn_reflns_limit_l_max 20
_diffrn_reflns_limit_l_min 0
_diffrn_reflns_number 3275
_diffrn_reflns_theta_full 23.27
_diffrn_reflns_theta_max 23.27
_diffrn_reflns_theta_min 1.98
_exptl_absorpt_coefficient_mu 0.092
_exptl_absorpt_correction_type none
_exptl_crystal_colour COLORLESS
_exptl_crystal_density_diffrn 1.203
_exptl_crystal_density_method 'not measured'
_exptl_crystal_description ROMBOHEDRICO
_exptl_crystal_F_000 888
_exptl_crystal_size_max 0.38
_exptl_crystal_size_mid 0.23
_exptl_crystal_size_min 0.19
_refine_diff_density_max 0.092
_refine_diff_density_min -0.097
_refine_diff_density_rms 0.022
_refine_ls_abs_structure_details 'Flack H D (1983), Acta Cryst. A39, 876-881'
_refine_ls_abs_structure_Flack 0.00
_refine_ls_extinction_coef 0.0149(13)
_refine_ls_extinction_expression Fc^*^=kFc[1+0.001xFc^2^\l^3^/sin(2\q)]^-1/4^
_refine_ls_extinction_method SHELXL
_refine_ls_goodness_of_fit_ref 1.028
_refine_ls_hydrogen_treatment mixed
_refine_ls_matrix_type full
_refine_ls_number_parameters 269
_refine_ls_number_reflns 3275
_refine_ls_number_restraints 0
_refine_ls_restrained_S_all 1.028
_refine_ls_R_factor_all 0.0339
_refine_ls_R_factor_gt 0.0281
_refine_ls_shift/su_max 0.013
_refine_ls_shift/su_mean 0.002
_refine_ls_structure_factor_coef Fsqd
_refine_ls_weighting_details 'calc w=1/[\s^2^(Fo^2^)+(0.0546P)^2^+0.0629P] where P=(Fo^2^+2Fc^2^)/3'
_refine_ls_weighting_scheme calc
_refine_ls_wR_factor_gt 0.0765
_refine_ls_wR_factor_ref 0.0814
_reflns_number_gt 2875
_reflns_number_total 3275
_reflns_threshold_expression >2sigma(I)
_cod_data_source_file jo052458vsi20060125_090812_2.cif
_cod_depositor_comments
;
The following automatic conversions were performed:
'_symmetry_cell_setting' value 'Orthorhombic' changed to 'orthorhombic'
according to '/home/saulius/struct/CIF-dictionaries/cif_core.dic'
dictionary named 'cif_core.dic' version 2.4.1 from 2010-06-29.

Automatic conversion script
Id: cif_fix_enum 1527 2010-12-29 10:47:43Z saulius 
;
_cod_database_code 4021540

loop_
_symmetry_equiv_pos_as_xyz
'x, y, z'
'-x+1/2, -y, z+1/2'
'-x, y+1/2, -z+1/2'
'x+1/2, -y+1/2, -z'

loop_
_atom_site_label
_atom_site_type_symbol
_atom_site_fract_x
_atom_site_fract_y
_atom_site_fract_z
_atom_site_U_iso_or_equiv
_atom_site_adp_type
_atom_site_occupancy
_atom_site_symmetry_multiplicity
_atom_site_calc_flag
_atom_site_refinement_flags
O1 O 0.78570(12) 0.83868(9) 0.20425(6) 0.0554(3) Uani 1 1 d .
N1 N 0.85666(12) 0.97954(11) 0.12413(7) 0.0503(3) Uani 1 1 d .
O2 O 0.81897(13) 0.98906(11) 0.30360(6) 0.0669(3) Uani 1 1 d .
H2 H 0.8344 0.9246 0.3038 0.100 Uiso 1 1 calc R
F2 F 0.49748(11) 0.98079(12) 0.22137(7) 0.0964(4) Uani 1 1 d .
C2 C 0.77406(16) 0.76115(13) 0.14600(8) 0.0528(4) Uani 1 1 d .
H2A H 0.6825 0.7626 0.1276 0.063 Uiso 1 1 calc R
C8 C 0.86667(17) 0.78866(14) 0.08266(8) 0.0541(4) Uani 1 1 d .
H8 H 0.9573 0.7809 0.1017 0.065 Uiso 1 1 calc R
C1 C 0.75803(15) 0.94346(12) 0.17621(8) 0.0501(4) Uani 1 1 d .
H1 H 0.6740 0.9382 0.1492 0.060 Uiso 1 1 calc R
C9 C 0.85301(17) 0.90700(14) 0.05717(8) 0.0550(4) Uani 1 1 d .
C19 C 0.72973(16) 1.01330(14) 0.24559(8) 0.0549(4) Uani 1 1 d .
C4 C 0.78655(18) 0.56589(14) 0.11794(11) 0.0647(5) Uani 1 1 d .
H4 H 0.6942 0.5673 0.1008 0.078 Uiso 1 1 calc R
F3 F 0.54417(13) 1.04927(11) 0.32477(7) 0.1010(4) Uani 1 1 d .
C10 C 0.72272(19) 0.92796(16) 0.01552(9) 0.0696(5) Uani 1 1 d .
H10A H 0.6501 0.8961 0.0419 0.104 Uiso 1 1 calc R
H10B H 0.7282 0.8972 -0.0328 0.104 Uiso 1 1 calc R
H10C H 0.7085 1.0037 0.0115 0.104 Uiso 1 1 calc R
F1 F 0.58693(14) 0.88596(10) 0.30470(8) 0.1067(5) Uani 1 1 d .
C18 C 1.20763(18) 1.07835(18) 0.12154(10) 0.0718(5) Uani 1 1 d .
H18 H 1.2497 1.0181 0.1405 0.086 Uiso 1 1 calc R
C3 C 0.80090(19) 0.65166(14) 0.17711(10) 0.0613(4) Uani 1 1 d .
H3A H 0.7390 0.6372 0.2168 0.074 Uiso 1 1 calc R
H3B H 0.8902 0.6495 0.1972 0.074 Uiso 1 1 calc R
C7 C 0.8507(2) 0.70412(15) 0.02262(10) 0.0731(5) Uani 1 1 d .
H7A H 0.7617 0.7084 0.0023 0.088 Uiso 1 1 calc R
H7B H 0.9133 0.7184 -0.0168 0.088 Uiso 1 1 calc R
C13 C 1.07014(17) 1.08466(14) 0.12213(9) 0.0584(4) Uani 1 1 d .
C20 C 0.74165(19) 1.13424(14) 0.22895(10) 0.0643(5) Uani 1 1 d .
H20 H 0.8285 1.1434 0.2053 0.077 Uiso 1 1 calc R
C23 C 0.59069(19) 0.98215(16) 0.27400(10) 0.0671(5) Uani 1 1 d .
C12 C 0.99074(16) 0.99400(14) 0.15606(9) 0.0569(4) Uani 1 1 d .
H12A H 1.0402 0.9279 0.1501 0.068 Uiso 1 1 calc R
H12B H 0.9817 1.0073 0.2084 0.068 Uiso 1 1 calc R
C11 C 0.96710(19) 0.93453(16) 0.00470(10) 0.0708(5) Uani 1 1 d .
H11A H 0.9597 1.0080 -0.0103 0.106 Uiso 1 1 calc R
H11B H 0.9627 0.8891 -0.0378 0.106 Uiso 1 1 calc R
H11C H 1.0505 0.9239 0.0293 0.106 Uiso 1 1 calc R
C5 C 0.8132(2) 0.45491(15) 0.14849(14) 0.0876(7) Uani 1 1 d .
H5A H 0.7996 0.4027 0.1105 0.131 Uiso 1 1 calc R
H5B H 0.7536 0.4409 0.1886 0.131 Uiso 1 1 calc R
H5C H 0.9033 0.4509 0.1657 0.131 Uiso 1 1 calc R
C6 C 0.8745(2) 0.59181(15) 0.05261(11) 0.0751(6) Uani 1 1 d .
H6A H 0.8581 0.5401 0.0138 0.090 Uiso 1 1 calc R
H6B H 0.9669 0.5852 0.0672 0.090 Uiso 1 1 calc R
C14 C 1.0115(2) 1.17562(16) 0.09347(11) 0.0754(5) Uani 1 1 d .
H14 H 0.9194 1.1816 0.0933 0.091 Uiso 1 1 calc R
C16 C 1.2229(3) 1.2509(2) 0.06472(14) 0.0978(8) Uani 1 1 d .
H16 H 1.2738 1.3065 0.0456 0.117 Uiso 1 1 calc R
C21 C 0.6404(2) 1.17516(16) 0.17358(12) 0.0865(6) Uani 1 1 d .
H21A H 0.6437 1.1318 0.1300 0.130 Uiso 1 1 calc R
H21B H 0.6606 1.2480 0.1611 0.130 Uiso 1 1 calc R
H21C H 0.5530 1.1714 0.1947 0.130 Uiso 1 1 calc R
C22 C 0.7446(3) 1.20627(17) 0.29737(12) 0.0919(7) Uani 1 1 d .
H22A H 0.6566 1.2120 0.3174 0.138 Uiso 1 1 calc R
H22B H 0.7761 1.2761 0.2839 0.138 Uiso 1 1 calc R
H22C H 0.8029 1.1758 0.3336 0.138 Uiso 1 1 calc R
C15 C 1.0876(3) 1.25787(18) 0.06504(14) 0.0948(7) Uani 1 1 d .
H15 H 1.0463 1.3184 0.0460 0.114 Uiso 1 1 calc R
C17 C 1.2830(2) 1.1617(2) 0.09267(13) 0.0931(7) Uani 1 1 d .
H17 H 1.3753 1.1566 0.0924 0.112 Uiso 1 1 calc R

loop_
_atom_site_aniso_label
_atom_site_aniso_U_11
_atom_site_aniso_U_22
_atom_site_aniso_U_33
_atom_site_aniso_U_23
_atom_site_aniso_U_13
_atom_site_aniso_U_12
O1 0.0636(7) 0.0558(6) 0.0468(6) 0.0047(5) 0.0036(5) 0.0002(6)
N1 0.0441(7) 0.0606(8) 0.0461(7) 0.0064(6) -0.0008(6) -0.0025(6)
O2 0.0743(8) 0.0770(8) 0.0494(6) 0.0013(6) -0.0065(5) 0.0038(7)
F2 0.0547(6) 0.1417(11) 0.0929(8) -0.0123(8) 0.0096(6) -0.0096(7)
C2 0.0479(9) 0.0602(10) 0.0503(9) 0.0010(8) 0.0015(7) -0.0012(8)
C8 0.0489(9) 0.0643(10) 0.0491(9) 0.0000(8) -0.0002(8) -0.0009(8)
C1 0.0454(8) 0.0577(9) 0.0473(8) 0.0059(7) -0.0004(7) 0.0004(7)
C9 0.0548(9) 0.0665(10) 0.0438(8) 0.0047(8) 0.0004(7) -0.0031(8)
C19 0.0541(9) 0.0619(10) 0.0487(8) 0.0014(8) -0.0001(7) 0.0018(8)
C4 0.0537(9) 0.0626(11) 0.0777(12) -0.0043(9) -0.0015(9) -0.0030(9)
F3 0.0966(9) 0.1163(10) 0.0900(8) -0.0263(7) 0.0396(7) -0.0012(7)
C10 0.0732(11) 0.0836(13) 0.0521(10) 0.0057(9) -0.0134(9) 0.0007(11)
F1 0.0962(9) 0.0928(9) 0.1310(11) 0.0293(8) 0.0466(8) -0.0052(7)
C18 0.0537(11) 0.0934(14) 0.0683(11) -0.0010(11) -0.0011(9) -0.0103(10)
C3 0.0629(10) 0.0593(10) 0.0618(10) 0.0042(8) 0.0025(9) -0.0023(8)
C7 0.0803(13) 0.0810(13) 0.0580(10) -0.0084(10) 0.0105(10) -0.0084(11)
C13 0.0519(10) 0.0695(11) 0.0537(9) -0.0019(9) 0.0008(8) -0.0070(9)
C20 0.0702(12) 0.0610(10) 0.0618(10) -0.0017(9) 0.0011(9) -0.0017(9)
C23 0.0648(11) 0.0737(12) 0.0628(11) -0.0044(10) 0.0114(9) -0.0014(10)
C12 0.0485(9) 0.0678(10) 0.0544(9) 0.0061(8) -0.0033(7) -0.0018(8)
C11 0.0767(12) 0.0831(12) 0.0525(10) 0.0029(9) 0.0136(9) -0.0090(10)
C5 0.0937(15) 0.0615(12) 0.1076(16) -0.0045(11) 0.0045(13) -0.0013(10)
C6 0.0777(13) 0.0706(13) 0.0771(13) -0.0169(10) 0.0102(10) -0.0073(10)
C14 0.0644(12) 0.0773(13) 0.0846(13) 0.0144(11) 0.0114(10) -0.0012(10)
C16 0.0997(19) 0.0923(17) 0.1013(17) 0.0074(15) 0.0114(14) -0.0374(16)
C21 0.0980(16) 0.0677(12) 0.0938(15) 0.0079(11) -0.0191(13) 0.0061(11)
C22 0.121(2) 0.0736(13) 0.0812(13) -0.0149(11) 0.0011(14) -0.0095(13)
C15 0.0995(18) 0.0762(14) 0.1086(17) 0.0203(13) 0.0203(14) -0.0104(14)
C17 0.0593(13) 0.130(2) 0.0904(15) -0.0026(15) 0.0024(11) -0.0328(15)

loop_
_atom_type_symbol
_atom_type_description
_atom_type_scat_dispersion_real
_atom_type_scat_dispersion_imag
_atom_type_scat_source
C C 0.0033 0.0016 'International Tables Vol C Tables 4.2.6.8 and 6.1.1.4'
H H 0.0000 0.0000 'International Tables Vol C Tables 4.2.6.8 and 6.1.1.4'
N N 0.0061 0.0033 'International Tables Vol C Tables 4.2.6.8 and 6.1.1.4'
O O 0.0106 0.0060 'International Tables Vol C Tables 4.2.6.8 and 6.1.1.4'
F F 0.0171 0.0103 'International Tables Vol C Tables 4.2.6.8 and 6.1.1.4'

loop_
_geom_angle_atom_site_label_1
_geom_angle_atom_site_label_2
_geom_angle_atom_site_label_3
_geom_angle
C1 O1 C2 109.77(11)
C1 N1 C12 114.08(12)
C1 N1 C9 108.80(12)
C12 N1 C9 114.16(12)
O1 C2 C3 108.74(13)
O1 C2 C8 110.75(13)
C3 C2 C8 112.33(14)
C2 C8 C7 108.64(14)
C2 C8 C9 112.72(14)
C7 C8 C9 115.83(14)
O1 C1 N1 112.64(12)
O1 C1 C19 105.06(11)
N1 C1 C19 118.73(13)
N1 C9 C11 110.28(13)
N1 C9 C10 108.28(14)
C11 C9 C10 107.15(13)
N1 C9 C8 109.09(12)
C11 C9 C8 109.43(15)
C10 C9 C8 112.59(14)
O2 C19 C23 105.79(13)
O2 C19 C20 107.76(14)
C23 C19 C20 112.51(15)
O2 C19 C1 111.45(13)
C23 C19 C1 107.17(14)
C20 C19 C1 112.02(13)
C6 C4 C5 112.23(17)
C6 C4 C3 110.27(14)
C5 C4 C3 111.58(16)
C13 C18 C17 120.3(2)
C2 C3 C4 110.94(14)
C6 C7 C8 111.42(16)
C14 C13 C18 118.02(18)
C14 C13 C12 122.85(16)
C18 C13 C12 119.10(17)
C21 C20 C22 110.58(16)
C21 C20 C19 113.97(16)
C22 C20 C19 114.61(16)
F1 C23 F3 105.64(15)
F1 C23 F2 105.59(17)
F3 C23 F2 104.85(16)
F1 C23 C19 113.31(16)
F3 C23 C19 113.08(16)
F2 C23 C19 113.57(14)
N1 C12 C13 114.33(13)
C4 C6 C7 112.64(16)
C15 C14 C13 121.1(2)
C15 C16 C17 119.5(2)
C16 C15 C14 120.5(2)
C16 C17 C18 120.6(2)

loop_
_geom_bond_atom_site_label_1
_geom_bond_atom_site_label_2
_geom_bond_distance
O1 C1 1.4321(19)
O1 C2 1.4394(19)
N1 C1 1.443(2)
N1 C12 1.479(2)
N1 C9 1.517(2)
O2 C19 1.417(2)
F2 C23 1.339(2)
C2 C3 1.505(2)
C2 C8 1.520(2)
C8 C7 1.527(3)
C8 C9 1.555(2)
C1 C19 1.559(2)
C9 C11 1.531(2)
C9 C10 1.536(2)
C19 C23 1.541(3)
C19 C20 1.546(3)
C4 C6 1.515(3)
C4 C5 1.517(3)
C4 C3 1.525(2)
F3 C23 1.332(2)
F1 C23 1.326(2)
C18 C13 1.386(3)
C18 C17 1.391(3)
C7 C6 1.524(3)
C13 C14 1.382(3)
C13 C12 1.517(2)
C20 C21 1.520(3)
C20 C22 1.535(3)
C14 C15 1.382(3)
C16 C15 1.364(3)
C16 C17 1.366(4)

loop_
_cod_related_entry_id
_cod_related_entry_database
_cod_related_entry_code
1 ChemSpider 9836311
